data_1575557
loop_
_publ_author_name
'Liu, Hao'
'Scott, Harrison M.'
'Lin, Binzhou'
'Huang, Xiaolong'
'Smith, Mark D.'
'Shimizu, Ken D.'

_publ_section_title
;
 Solvent attenuation of dispersion interactions quantified in polar and
 nonpolar media using rigid CH-&#x3c0; balances.
;
_journal_issue 38
_journal_name_full 'Chemical science'
_journal_page_first 17772
_journal_page_last 17778
_journal_paper_doi 10.1039/d5sc02852c
_journal_volume 16
_journal_year 2025
_chemical_absolute_configuration unk
_chemical_formula_moiety 'C25 H18 F N O2'
_chemical_formula_sum 'C25 H18 F N O2'
_chemical_formula_weight 383.40
_space_group_crystal_system orthorhombic
_space_group_IT_number 41
_space_group_name_Hall 'A 2 -2ab'
_space_group_name_H-M_alt 'A e a 2'
_atom_sites_solution_hydrogens geom
_atom_sites_solution_primary dual
_atom_sites_solution_secondary difmap
_audit_creation_date 2024-11-12
_audit_creation_method
;
Olex2 1.5
(compiled 2024.02.16 svn.r378c4104 for OlexSys, GUI svn.r6928)
;
_audit_update_record
;
2025-04-11 deposited with the CCDC.	2025-08-28 downloaded from the CCDC.
;
_cell_angle_alpha 90
_cell_angle_beta 90
_cell_angle_gamma 90
_cell_formula_units_Z 8
_cell_length_a 19.6637(7)
_cell_length_b 25.8655(9)
_cell_length_c 7.3510(3)
_cell_measurement_reflns_used 9867
_cell_measurement_temperature 100(2)
_cell_measurement_theta_max 27.453
_cell_measurement_theta_min 2.603
_cell_volume 3738.8(2)
_computing_cell_refinement 'SAINT V8.40B (Bruker, 2016)'
_computing_data_collection 'Bruker APEX3 v2019.1-0 (Bruker, 2019)'
_computing_data_reduction 'SAINT V8.40B (Bruker, 2016)'
_computing_molecular_graphics 'OLEX2 (Dolomanov et al., 2009)'
_computing_publication_material 'OLEX2 (Dolomanov et al., 2009)'
_computing_structure_refinement 'XL (Sheldrick, 2015)'
_computing_structure_solution 'XT (Sheldrick, 2015)'
_diffrn_ambient_temperature 100(2)
_diffrn_detector PHOTON-II
_diffrn_detector_area_resol_mean 7.39
_diffrn_detector_type 'area detector'
_diffrn_measured_fraction_theta_full 0.999
_diffrn_measured_fraction_theta_max 0.998
_diffrn_measurement_device 'three-circle diffractometer'
_diffrn_measurement_device_type 'Bruker D8QUEST'
_diffrn_measurement_method '\w and \f scans'
_diffrn_radiation_monochromator 'mirror optics'
_diffrn_radiation_probe x-ray
_diffrn_radiation_type MoK\a
_diffrn_radiation_wavelength 0.71073
_diffrn_reflns_av_R_equivalents 0.0399
_diffrn_reflns_av_unetI/netI 0.0192
_diffrn_reflns_Laue_measured_fraction_full 0.999
_diffrn_reflns_Laue_measured_fraction_max 0.998
_diffrn_reflns_limit_h_max 25
_diffrn_reflns_limit_h_min -25
_diffrn_reflns_limit_k_max 33
_diffrn_reflns_limit_k_min -33
_diffrn_reflns_limit_l_max 9
_diffrn_reflns_limit_l_min -9
_diffrn_reflns_number 49859
_diffrn_reflns_point_group_measured_fraction_full 0.999
_diffrn_reflns_point_group_measured_fraction_max 0.998
_diffrn_reflns_theta_full 25.242
_diffrn_reflns_theta_max 27.548
_diffrn_reflns_theta_min 1.885
_diffrn_source 'microfocus sealed X-ray tube'
_diffrn_source_current 1.0
_diffrn_source_power 0.05
_diffrn_source_type 'Incoatec I\ms'
_diffrn_source_voltage 50.0
_diffrn_standards_number 0
_exptl_absorpt_coefficient_mu 0.093
_exptl_absorpt_correction_T_max 0.4305
_exptl_absorpt_correction_T_min 0.3538
_exptl_absorpt_correction_type multi-scan
_exptl_absorpt_process_details
;
SADABS-2016/2 (Bruker,2016/2) was used for absorption correction.
wR2(int) was 0.1471 before and 0.0668 after correction.
The Ratio of minimum to maximum transmission is 0.8218.
The \l/2 correction factor is Not present.
;
_exptl_crystal_colour colourless
_exptl_crystal_colour_primary colourless
_exptl_crystal_density_diffrn 1.362
_exptl_crystal_description plate
_exptl_crystal_F_000 1600
_exptl_crystal_size_max 0.48
_exptl_crystal_size_mid 0.26
_exptl_crystal_size_min 0.08
_refine_diff_density_max 0.181
_refine_diff_density_min -0.161
_refine_diff_density_rms 0.034
_refine_ls_extinction_coef 0.0020(3)
_refine_ls_extinction_expression Fc^*^=kFc[1+0.001xFc^2^\l^3^/sin(2\q)]^-1/4^
_refine_ls_extinction_method 'SHELXL-2019/2 (Sheldrick 2019)'
_refine_ls_goodness_of_fit_ref 1.030
_refine_ls_hydrogen_treatment constr
_refine_ls_matrix_type full
_refine_ls_number_parameters 263
_refine_ls_number_reflns 4310
_refine_ls_number_restraints 1
_refine_ls_restrained_S_all 1.030
_refine_ls_R_factor_all 0.0322
_refine_ls_R_factor_gt 0.0304
_refine_ls_shift/su_max 0.001
_refine_ls_shift/su_mean 0.000
_refine_ls_structure_factor_coef Fsqd
_refine_ls_weighting_details 'w=1/[\s^2^(Fo^2^)+(0.0272P)^2^+2.6559P] where P=(Fo^2^+2Fc^2^)/3'
_refine_ls_weighting_scheme calc
_refine_ls_wR_factor_gt 0.0704
_refine_ls_wR_factor_ref 0.0718
_reflns_Friedel_coverage 0.851
_reflns_Friedel_fraction_full 1.000
_reflns_Friedel_fraction_max 0.997
_reflns_number_gt 4150
_reflns_number_total 4310
_reflns_threshold_expression 'I > 2\s(I)'
_cod_data_source_file d5sc02852c2.cif
_cod_data_source_block ch_pi_2nap
_cod_depositor_comments
;
The following automatic conversions were performed:

data item '_diffrn_radiation_probe' value 'X-ray' was changed to
'x-ray' in accordance with the
/home/data/users/saulius/crontab/automatic-downloads/rss-feeds/RSC/lib/dictionaries/cif_core.dic
dictionary named 'cif_core.dic' version 2.4.2 last updated on
2011-04-26.

Automatic conversion script
Id: cif_fix_values 8170 2020-07-09 18:12:32Z antanas 

 Adding full bibliography for 1575557--1575563.cif.
;
_cod_original_sg_symbol_Hall 'A 2 -2ac'
_cod_database_code 1575557
_shelx_shelxl_version_number 2019/3
_shelx_space_group_comment
;
The symmetry employed for this shelxl refinement is uniquely defined
by the following loop, which should always be used as a source of
symmetry information in preference to the above space-group names.
They are only intended as comments.
;
_shelx_estimated_absorpt_t_max 0.993
_shelx_estimated_absorpt_t_min 0.957
_olex2_refinement_description
;
1. Fixed Uiso
 At 1.2 times of:
  All C(H) groups, All C(H,H) groups
2.a Ternary CH refined with riding coordinates:
 C2(H2), C3(H3), C6(H6), C7(H7)
2.b Secondary CH2 refined with riding coordinates:
 C1(H1A,H1B)
2.c Aromatic/amide H refined with riding coordinates:
 C8(H8), C9(H9), C11(H11), C13(H13), C14(H14), C17(H17), C19(H19), C20(H20),
 C21(H21), C22(H22), C24(H24), C25(H25)
;
_olex2_submission_special_instructions 'No special instructions were received'

loop_
_space_group_symop_operation_xyz
'x, y, z'
'-x, -y, z'
'x+1/2, -y+1/2, z'
'-x+1/2, y+1/2, z'
'x, y+1/2, z+1/2'
'-x, -y+1/2, z+1/2'
'x+1/2, -y+1, z+1/2'
'-x+1/2, y+1, z+1/2'

loop_
_atom_site_label
_atom_site_type_symbol
_atom_site_fract_x
_atom_site_fract_y
_atom_site_fract_z
_atom_site_U_iso_or_equiv
_atom_site_adp_type
_atom_site_occupancy
_atom_site_site_symmetry_order
_atom_site_calc_flag
_atom_site_refinement_flags_posn
_atom_site_refinement_flags_adp
_atom_site_refinement_flags_occupancy
_atom_site_disorder_assembly
_atom_site_disorder_group
F1 F 0.71335(6) 0.34637(4) 0.66893(19) 0.0297(3) Uani 1 1 d . . . . .
O1 O 0.59039(7) 0.17715(6) 0.9388(2) 0.0269(3) Uani 1 1 d . . . . .
O2 O 0.51249(7) 0.21598(5) 0.37063(19) 0.0233(3) Uani 1 1 d . . . . .
N1 N 0.56486(7) 0.20088(5) 0.6455(2) 0.0155(3) Uani 1 1 d . . . . .
C1 C 0.38871(10) 0.10757(8) 0.7342(3) 0.0254(4) Uani 1 1 d . . . . .
H1A H 0.368532 0.072772 0.719028 0.030 Uiso 1 1 calc R U . . .
H1B H 0.356408 0.130831 0.797258 0.030 Uiso 1 1 calc R U . . .
C2 C 0.45979(10) 0.10625(8) 0.8252(3) 0.0246(4) Uani 1 1 d . . . . .
H2 H 0.462019 0.089821 0.948195 0.030 Uiso 1 1 calc R U . . .
C3 C 0.47574(9) 0.16555(7) 0.8177(3) 0.0205(4) Uani 1 1 d . . . . .
H3 H 0.450802 0.184212 0.916399 0.025 Uiso 1 1 calc R U . . .
C4 C 0.54959(9) 0.18072(7) 0.8173(3) 0.0184(4) Uani 1 1 d . . . . .
C5 C 0.50959(9) 0.20144(7) 0.5270(3) 0.0175(4) Uani 1 1 d . . . . .
C6 C 0.44826(9) 0.18159(7) 0.6297(3) 0.0194(4) Uani 1 1 d . . . . .
H6 H 0.413034 0.209250 0.641979 0.023 Uiso 1 1 calc R U . . .
C7 C 0.41591(9) 0.13043(7) 0.5544(3) 0.0220(4) Uani 1 1 d . . . . .
H7 H 0.382028 0.134498 0.453949 0.026 Uiso 1 1 calc R U . . .
C8 C 0.47465(10) 0.09405(7) 0.5176(3) 0.0248(4) Uani 1 1 d . . . . .
H8 H 0.489990 0.083022 0.401334 0.030 Uiso 1 1 calc R U . . .
C9 C 0.50090(10) 0.08032(7) 0.6770(3) 0.0265(4) Uani 1 1 d . . . . .
H9 H 0.538812 0.058128 0.694834 0.032 Uiso 1 1 calc R U . . .
C10 C 0.63043(9) 0.22300(7) 0.6087(2) 0.0160(4) Uani 1 1 d . . . . .
C11 C 0.63951(9) 0.27491(7) 0.6521(3) 0.0179(3) Uani 1 1 d . . . . .
H11 H 0.603098 0.295275 0.697688 0.021 Uiso 1 1 calc R U . . .
C12 C 0.70338(10) 0.29568(7) 0.6262(3) 0.0207(4) Uani 1 1 d . . . . .
C13 C 0.75742(9) 0.26697(7) 0.5642(3) 0.0222(4) Uani 1 1 d . . . . .
H13 H 0.800927 0.282362 0.549207 0.027 Uiso 1 1 calc R U . . .
C14 C 0.74738(10) 0.21520(7) 0.5238(3) 0.0210(4) Uani 1 1 d . . . . .
H14 H 0.784483 0.194962 0.481678 0.025 Uiso 1 1 calc R U . . .
C15 C 0.68318(9) 0.19226(7) 0.5444(3) 0.0171(3) Uani 1 1 d . . . . .
C16 C 0.67326(9) 0.13669(7) 0.4973(3) 0.0185(4) Uani 1 1 d . . . . .
C17 C 0.64237(9) 0.12283(7) 0.3377(3) 0.0202(4) Uani 1 1 d . . . . .
H17 H 0.622905 0.148767 0.262419 0.024 Uiso 1 1 calc R U . . .
C18 C 0.63901(9) 0.07031(8) 0.2831(3) 0.0205(4) Uani 1 1 d . . . . .
C19 C 0.61101(11) 0.05556(8) 0.1134(3) 0.0264(4) Uani 1 1 d . . . . .
H19 H 0.591673 0.081115 0.036289 0.032 Uiso 1 1 calc R U . . .
C20 C 0.61146(12) 0.00511(8) 0.0591(3) 0.0318(5) Uani 1 1 d . . . . .
H20 H 0.592172 -0.004203 -0.054728 0.038 Uiso 1 1 calc R U . . .
C21 C 0.64047(11) -0.03339(8) 0.1715(3) 0.0282(4) Uani 1 1 d . . . . .
H21 H 0.641182 -0.068366 0.132129 0.034 Uiso 1 1 calc R U . . .
C22 C 0.66738(10) -0.02050(7) 0.3360(3) 0.0238(4) Uani 1 1 d . . . . .
H22 H 0.686325 -0.046740 0.410923 0.029 Uiso 1 1 calc R U . . .
C23 C 0.66757(9) 0.03161(7) 0.3975(3) 0.0198(4) Uani 1 1 d . . . . .
C24 C 0.69650(10) 0.04674(8) 0.5655(3) 0.0241(4) Uani 1 1 d . . . . .
H24 H 0.713975 0.021180 0.645700 0.029 Uiso 1 1 calc R U . . .
C25 C 0.69959(10) 0.09781(8) 0.6138(3) 0.0232(4) Uani 1 1 d . . . . .
H25 H 0.719584 0.107320 0.726628 0.028 Uiso 1 1 calc R U . . .

loop_
_atom_site_aniso_label
_atom_site_aniso_U_11
_atom_site_aniso_U_22
_atom_site_aniso_U_33
_atom_site_aniso_U_23
_atom_site_aniso_U_13
_atom_site_aniso_U_12
F1 0.0287(6) 0.0199(5) 0.0406(7) -0.0039(5) -0.0016(6) -0.0082(4)
O1 0.0245(7) 0.0357(8) 0.0205(7) 0.0045(6) -0.0056(6) -0.0073(6)
O2 0.0234(7) 0.0247(7) 0.0217(7) 0.0074(6) -0.0052(6) -0.0037(5)
N1 0.0125(6) 0.0175(7) 0.0166(7) -0.0006(6) -0.0007(6) -0.0001(5)
C1 0.0197(9) 0.0286(10) 0.0278(10) 0.0042(8) -0.0009(8) -0.0074(8)
C2 0.0218(9) 0.0245(9) 0.0276(10) 0.0081(8) -0.0034(8) -0.0076(7)
C3 0.0173(8) 0.0230(9) 0.0211(9) -0.0007(8) 0.0016(7) -0.0029(7)
C4 0.0187(8) 0.0178(8) 0.0187(9) -0.0020(7) 0.0011(7) -0.0021(7)
C5 0.0164(8) 0.0132(7) 0.0229(9) -0.0006(7) -0.0028(7) 0.0010(6)
C6 0.0151(8) 0.0181(8) 0.0249(10) 0.0013(7) -0.0003(7) -0.0007(6)
C7 0.0189(8) 0.0219(9) 0.0252(10) 0.0027(8) -0.0043(8) -0.0057(7)
C8 0.0243(9) 0.0191(8) 0.0309(10) -0.0048(8) -0.0006(9) -0.0062(7)
C9 0.0234(9) 0.0182(8) 0.0379(12) 0.0018(9) -0.0034(9) -0.0012(7)
C10 0.0141(8) 0.0195(8) 0.0146(8) 0.0002(7) -0.0014(6) -0.0015(6)
C11 0.0175(8) 0.0184(8) 0.0178(9) -0.0005(7) -0.0009(7) 0.0008(6)
C12 0.0235(9) 0.0171(8) 0.0214(9) 0.0002(7) -0.0033(8) -0.0052(7)
C13 0.0165(8) 0.0298(9) 0.0201(9) 0.0004(8) 0.0001(7) -0.0070(7)
C14 0.0166(8) 0.0282(9) 0.0183(9) -0.0019(8) 0.0010(7) 0.0011(7)
C15 0.0170(8) 0.0214(8) 0.0129(8) -0.0015(7) -0.0018(7) 0.0002(6)
C16 0.0138(7) 0.0207(8) 0.0210(9) -0.0026(7) 0.0023(7) 0.0014(7)
C17 0.0182(8) 0.0219(9) 0.0205(9) -0.0003(7) -0.0001(8) 0.0021(7)
C18 0.0173(8) 0.0236(9) 0.0205(9) -0.0011(8) -0.0004(7) -0.0001(7)
C19 0.0328(10) 0.0227(9) 0.0236(10) -0.0005(8) -0.0077(9) 0.0016(8)
C20 0.0412(12) 0.0255(10) 0.0288(11) -0.0051(9) -0.0093(10) -0.0033(9)
C21 0.0332(11) 0.0198(9) 0.0317(11) -0.0042(9) -0.0009(9) -0.0028(8)
C22 0.0251(9) 0.0192(9) 0.0271(10) 0.0021(8) 0.0000(9) -0.0005(7)
C23 0.0163(8) 0.0222(9) 0.0207(9) 0.0005(7) 0.0015(7) 0.0005(7)
C24 0.0257(9) 0.0236(9) 0.0231(10) 0.0025(8) -0.0036(8) 0.0047(8)
C25 0.0219(9) 0.0268(10) 0.0208(9) -0.0031(8) -0.0039(8) 0.0017(7)

loop_
_atom_type_symbol
_atom_type_description
_atom_type_scat_dispersion_real
_atom_type_scat_dispersion_imag
_atom_type_scat_source
C C 0.0033 0.0016 'International Tables Vol C Tables 4.2.6.8 and 6.1.1.4'
H H 0.0000 0.0000 'International Tables Vol C Tables 4.2.6.8 and 6.1.1.4'
F F 0.0171 0.0103 'International Tables Vol C Tables 4.2.6.8 and 6.1.1.4'
N N 0.0061 0.0033 'International Tables Vol C Tables 4.2.6.8 and 6.1.1.4'
O O 0.0106 0.0060 'International Tables Vol C Tables 4.2.6.8 and 6.1.1.4'

loop_
_geom_angle_atom_site_label_1
_geom_angle_atom_site_label_2
_geom_angle_atom_site_label_3
_geom_angle
_geom_angle_site_symmetry_1
_geom_angle_site_symmetry_3
_geom_angle_publ_flag
C4 N1 C10 120.73(14) . . ?
C5 N1 C4 113.63(14) . . ?
C5 N1 C10 125.37(15) . . ?
H1A C1 H1B 110.4 . . ?
C2 C1 H1A 113.0 . . ?
C2 C1 H1B 113.0 . . ?
C7 C1 H1A 113.0 . . ?
C7 C1 H1B 113.0 . . ?
C7 C1 C2 93.76(15) . . ?
C1 C2 H2 116.0 . . ?
C1 C2 C3 98.27(15) . . ?
C3 C2 H2 116.0 . . ?
C9 C2 C1 100.43(17) . . ?
C9 C2 H2 116.0 . . ?
C9 C2 C3 107.55(16) . . ?
C2 C3 H3 110.4 . . ?
C4 C3 C2 116.67(16) . . ?
C4 C3 H3 110.4 . . ?
C4 C3 C6 105.46(15) . . ?
C6 C3 C2 103.00(15) . . ?
C6 C3 H3 110.4 . . ?
O1 C4 N1 123.73(16) . . ?
O1 C4 C3 128.44(18) . . ?
N1 C4 C3 107.83(16) . . ?
O2 C5 N1 124.05(17) . . ?
O2 C5 C6 128.08(17) . . ?
N1 C5 C6 107.86(16) . . ?
C3 C6 H6 110.8 . . ?
C3 C6 C7 103.39(15) . . ?
C5 C6 C3 105.04(14) . . ?
C5 C6 H6 110.8 . . ?
C5 C6 C7 115.69(16) . . ?
C7 C6 H6 110.8 . . ?
C1 C7 C6 99.28(16) . . ?
C1 C7 H7 116.2 . . ?
C6 C7 H7 116.2 . . ?
C8 C7 C1 100.33(16) . . ?
C8 C7 C6 106.13(14) . . ?
C8 C7 H7 116.2 . . ?
C7 C8 H8 126.1 . . ?
C9 C8 C7 107.74(19) . . ?
C9 C8 H8 126.1 . . ?
C2 C9 H9 126.0 . . ?
C8 C9 C2 107.99(17) . . ?
C8 C9 H9 126.0 . . ?
C11 C10 N1 117.16(15) . . ?
C15 C10 N1 120.41(15) . . ?
C15 C10 C11 122.28(16) . . ?
C10 C11 H11 121.3 . . ?
C12 C11 C10 117.46(16) . . ?
C12 C11 H11 121.3 . . ?
F1 C12 C11 118.30(16) . . ?
F1 C12 C13 119.03(16) . . ?
C13 C12 C11 122.64(17) . . ?
C12 C13 H13 120.6 . . ?
C12 C13 C14 118.89(17) . . ?
C14 C13 H13 120.6 . . ?
C13 C14 H14 119.5 . . ?
C13 C14 C15 120.93(17) . . ?
C15 C14 H14 119.5 . . ?
C10 C15 C14 117.78(16) . . ?
C10 C15 C16 122.19(15) . . ?
C14 C15 C16 120.04(16) . . ?
C17 C16 C15 120.62(17) . . ?
C17 C16 C25 119.60(17) . . ?
C25 C16 C15 119.68(17) . . ?
C16 C17 H17 119.5 . . ?
C16 C17 C18 120.93(17) . . ?
C18 C17 H17 119.5 . . ?
C17 C18 C23 119.23(17) . . ?
C19 C18 C17 121.70(18) . . ?
C19 C18 C23 118.99(18) . . ?
C18 C19 H19 119.6 . . ?
C20 C19 C18 120.83(19) . . ?
C20 C19 H19 119.6 . . ?
C19 C20 H20 119.8 . . ?
C19 C20 C21 120.4(2) . . ?
C21 C20 H20 119.8 . . ?
C20 C21 H21 119.9 . . ?
C22 C21 C20 120.22(19) . . ?
C22 C21 H21 119.9 . . ?
C21 C22 H22 119.5 . . ?
C21 C22 C23 121.03(19) . . ?
C23 C22 H22 119.5 . . ?
C22 C23 C18 118.56(18) . . ?
C24 C23 C18 118.69(17) . . ?
C24 C23 C22 122.72(18) . . ?
C23 C24 H24 119.6 . . ?
C25 C24 C23 120.73(18) . . ?
C25 C24 H24 119.6 . . ?
C16 C25 H25 119.6 . . ?
C24 C25 C16 120.73(18) . . ?
C24 C25 H25 119.6 . . ?

loop_
_geom_bond_atom_site_label_1
_geom_bond_atom_site_label_2
_geom_bond_distance
_geom_bond_site_symmetry_2
_geom_bond_publ_flag
F1 C12 1.362(2) . ?
O1 C4 1.204(2) . ?
O2 C5 1.211(2) . ?
N1 C4 1.399(2) . ?
N1 C5 1.393(2) . ?
N1 C10 1.436(2) . ?
C1 H1A 0.9900 . ?
C1 H1B 0.9900 . ?
C1 C2 1.550(3) . ?
C1 C7 1.544(3) . ?
C2 H2 1.0000 . ?
C2 C3 1.567(3) . ?
C2 C9 1.513(3) . ?
C3 H3 1.0000 . ?
C3 C4 1.504(2) . ?
C3 C6 1.541(3) . ?
C5 C6 1.512(2) . ?
C6 H6 1.0000 . ?
C6 C7 1.569(3) . ?
C7 H7 1.0000 . ?
C7 C8 1.514(3) . ?
C8 H8 0.9500 . ?
C8 C9 1.329(3) . ?
C9 H9 0.9500 . ?
C10 C11 1.392(2) . ?
C10 C15 1.390(2) . ?
C11 H11 0.9500 . ?
C11 C12 1.379(3) . ?
C12 C13 1.374(3) . ?
C13 H13 0.9500 . ?
C13 C14 1.386(3) . ?
C14 H14 0.9500 . ?
C14 C15 1.403(3) . ?
C15 C16 1.491(2) . ?
C16 C17 1.369(3) . ?
C16 C25 1.419(3) . ?
C17 H17 0.9500 . ?
C17 C18 1.418(3) . ?
C18 C19 1.416(3) . ?
C18 C23 1.423(3) . ?
C19 H19 0.9500 . ?
C19 C20 1.365(3) . ?
C20 H20 0.9500 . ?
C20 C21 1.414(3) . ?
C21 H21 0.9500 . ?
C21 C22 1.361(3) . ?
C22 H22 0.9500 . ?
C22 C23 1.422(3) . ?
C23 C24 1.415(3) . ?
C24 H24 0.9500 . ?
C24 C25 1.369(3) . ?
C25 H25 0.9500 . ?

loop_
_geom_torsion_atom_site_label_1
_geom_torsion_atom_site_label_2
_geom_torsion_atom_site_label_3
_geom_torsion_atom_site_label_4
_geom_torsion
_geom_torsion_site_symmetry_1
_geom_torsion_site_symmetry_2
_geom_torsion_site_symmetry_3
_geom_torsion_site_symmetry_4
_geom_torsion_publ_flag
F1 C12 C13 C14 178.90(17) . . . . ?
O2 C5 C6 C3 176.36(18) . . . . ?
O2 C5 C6 C7 63.1(2) . . . . ?
N1 C5 C6 C3 -4.15(18) . . . . ?
N1 C5 C6 C7 -117.44(17) . . . . ?
N1 C10 C11 C12 176.61(17) . . . . ?
N1 C10 C15 C14 -175.37(16) . . . . ?
N1 C10 C15 C16 4.8(3) . . . . ?
C1 C2 C3 C4 -154.70(17) . . . . ?
C1 C2 C3 C6 -39.73(18) . . . . ?
C1 C2 C9 C8 32.1(2) . . . . ?
C1 C7 C8 C9 -33.90(19) . . . . ?
C2 C1 C7 C6 -58.82(17) . . . . ?
C2 C1 C7 C8 49.59(17) . . . . ?
C2 C3 C4 O1 -69.4(3) . . . . ?
C2 C3 C4 N1 110.82(18) . . . . ?
C2 C3 C6 C5 -118.66(15) . . . . ?
C2 C3 C6 C7 3.03(18) . . . . ?
C3 C2 C9 C8 -70.1(2) . . . . ?
C3 C6 C7 C1 34.93(17) . . . . ?
C3 C6 C7 C8 -68.74(19) . . . . ?
C4 N1 C5 O2 -177.87(17) . . . . ?
C4 N1 C5 C6 2.6(2) . . . . ?
C4 N1 C10 C11 -86.0(2) . . . . ?
C4 N1 C10 C15 89.6(2) . . . . ?
C4 C3 C6 C5 4.14(18) . . . . ?
C4 C3 C6 C7 125.83(15) . . . . ?
C5 N1 C4 O1 -179.69(18) . . . . ?
C5 N1 C4 C3 0.1(2) . . . . ?
C5 N1 C10 C11 87.5(2) . . . . ?
C5 N1 C10 C15 -96.8(2) . . . . ?
C5 C6 C7 C1 149.17(16) . . . . ?
C5 C6 C7 C8 45.5(2) . . . . ?
C6 C3 C4 O1 177.06(19) . . . . ?
C6 C3 C4 N1 -2.77(19) . . . . ?
C6 C7 C8 C9 69.0(2) . . . . ?
C7 C1 C2 C3 60.66(17) . . . . ?
C7 C1 C2 C9 -49.01(17) . . . . ?
C7 C8 C9 C2 1.0(2) . . . . ?
C9 C2 C3 C4 -50.9(2) . . . . ?
C9 C2 C3 C6 64.03(18) . . . . ?
C10 N1 C4 O1 -5.4(3) . . . . ?
C10 N1 C4 C3 174.45(15) . . . . ?
C10 N1 C5 O2 8.1(3) . . . . ?
C10 N1 C5 C6 -171.38(15) . . . . ?
C10 C11 C12 F1 -179.61(17) . . . . ?
C10 C11 C12 C13 -1.4(3) . . . . ?
C10 C15 C16 C17 77.2(2) . . . . ?
C10 C15 C16 C25 -106.5(2) . . . . ?
C11 C10 C15 C14 0.1(3) . . . . ?
C11 C10 C15 C16 -179.74(17) . . . . ?
C11 C12 C13 C14 0.7(3) . . . . ?
C12 C13 C14 C15 0.4(3) . . . . ?
C13 C14 C15 C10 -0.8(3) . . . . ?
C13 C14 C15 C16 179.01(18) . . . . ?
C14 C15 C16 C17 -102.6(2) . . . . ?
C14 C15 C16 C25 73.7(2) . . . . ?
C15 C10 C11 C12 1.0(3) . . . . ?
C15 C16 C17 C18 173.42(17) . . . . ?
C15 C16 C25 C24 -174.10(18) . . . . ?
C16 C17 C18 C19 -176.05(18) . . . . ?
C16 C17 C18 C23 0.7(3) . . . . ?
C17 C16 C25 C24 2.2(3) . . . . ?
C17 C18 C19 C20 176.5(2) . . . . ?
C17 C18 C23 C22 -176.35(18) . . . . ?
C17 C18 C23 C24 2.1(3) . . . . ?
C18 C19 C20 C21 -0.5(3) . . . . ?
C18 C23 C24 C25 -2.7(3) . . . . ?
C19 C18 C23 C22 0.5(3) . . . . ?
C19 C18 C23 C24 178.93(18) . . . . ?
C19 C20 C21 C22 0.9(3) . . . . ?
C20 C21 C22 C23 -0.6(3) . . . . ?
C21 C22 C23 C18 -0.1(3) . . . . ?
C21 C22 C23 C24 -178.43(19) . . . . ?
C22 C23 C24 C25 175.62(19) . . . . ?
C23 C18 C19 C20 -0.2(3) . . . . ?
C23 C24 C25 C16 0.6(3) . . . . ?
C25 C16 C17 C18 -2.9(3) . . . . ?
